data_7114281
loop_
_publ_author_name
'Richeter, S.'
'Jeandon, C.'
'Ruppert, R.'
'Callot, H. J.'

_publ_section_title
;
 A modular approach to porphyrin oligomers using metal ions as
 connectorsElectronic supplementary information (ESI) available:
 preparation and spectroscopic data for compounds 4 and 6.
 Crystallographic data for the bis-palladium complex shown in Scheme 1.
 See http://www.rsc.org/suppdata/cc/b1/b109357f/
;
_journal_issue 3
_journal_name_full 'Chemical Communications'
_journal_page_first 266
_journal_paper_doi 10.1039/b109357f
_journal_year 2002
_chemical_formula_moiety 'C295 H312 Cl2 N24 Ni4 O33 Pd8'
_chemical_formula_sum 'C295 H312 Cl2 N24 Ni4 O33 Pd8'
_chemical_formula_weight 5878.86
_chemical_name_systematic ' ?'
_space_group_IT_number 2
_symmetry_cell_setting triclinic
_symmetry_space_group_name_Hall '-P 1'
_symmetry_space_group_name_H-M 'P -1'
_audit_creation_date 3-09-01
_cell_angle_alpha 73.875(5)
_cell_angle_beta 77.767(5)
_cell_angle_gamma 86.512(5)
_cell_formula_units_Z 1
_cell_length_a 15.8646(3)
_cell_length_b 21.1903(3)
_cell_length_c 23.5426(4)
_cell_measurement_reflns_used 41471
_cell_measurement_temperature 174
_cell_measurement_theta_max 26.4
_cell_measurement_theta_min 1.4
_cell_volume 7430.4(3)
_computing_publication_material CIFGEN_IN_OpenMoleN_(_1997)
_computing_structure_refinement LSFM_OpenMoleN_(_1997)
_computing_structure_solution Direct_methods_(SIR,_Burla_et_al.,_1989)
_diffrn_ambient_temperature 174
_diffrn_measurement_details
;
41471 reflections were collected using program Collect
("Collect" Data collection software, Nonius B.V., 1998)
The conditions were as follow : crystal to detector distance =  30. mm.
Scan angle =  1.1 deg 1 scans of   90 sec per frame.
Data collection was divided into  2 set(s)
with the following starting angles and number of frames :

Set 1 Theta =    6.30 Omega =    0.00 Kappa =    0.00  166 frames
Set 2 Theta =   -4.00 Kappa = -166.00 Phi   =    0.00   41 frames
Friedel pairs were averaged. Internal R = 0.09
;
_diffrn_measurement_device_type KappaCCD
_diffrn_measurement_method '\p scans'
_diffrn_radiation_monochromator graphite
_diffrn_radiation_type Mo-K\a
_diffrn_radiation_wavelength 0.71073
_diffrn_reflns_av_R_equivalents 0.090
_diffrn_reflns_av_sigmaI/netI 0.333
_diffrn_reflns_limit_h_max 15
_diffrn_reflns_limit_h_min -19
_diffrn_reflns_limit_k_max 26
_diffrn_reflns_limit_k_min -26
_diffrn_reflns_limit_l_max 29
_diffrn_reflns_limit_l_min -24
_diffrn_reflns_number 41471
_diffrn_reflns_theta_max 26.38
_diffrn_reflns_theta_min 2.5
_diffrn_source xray_tube
_diffrn_standards_decay_% 0
_exptl_absorpt_coefficient_mu 0.803
_exptl_absorpt_correction_T_max 1.0000
_exptl_absorpt_correction_T_min 0.8354
_exptl_absorpt_correction_type refdelf_(Walker_&_Stuart,_1983)
_exptl_crystal_colour red
_exptl_crystal_density_diffrn 1.31
_exptl_crystal_density_method none
_exptl_crystal_description prism
_exptl_crystal_F_000 3028
_exptl_crystal_size_max 0.18
_exptl_crystal_size_mid 0.14
_exptl_crystal_size_min 0.03
_refine_diff_density_max 1.649
_refine_diff_density_min -0.170
_refine_ls_extinction_method none
_refine_ls_goodness_of_fit_all 15.812
_refine_ls_goodness_of_fit_ref 1.654
_refine_ls_hydrogen_treatment noref
_refine_ls_matrix_type full
_refine_ls_number_constraints 13
_refine_ls_number_parameters 1594
_refine_ls_number_reflns 15140
_refine_ls_number_restraints 0
_refine_ls_R_factor_all 0.147
_refine_ls_R_factor_gt 0.066
_refine_ls_shift/esd_mean 0.000
_refine_ls_shift/su_max 0.026
_refine_ls_structure_factor_coef F
_refine_ls_weighting_scheme sigma
_refine_ls_wR_factor_all 0.610
_refine_ls_wR_factor_ref 0.100
_reflns_number_gt 15140
_reflns_number_total 29864
_reflns_threshold_expression >3.0\s(I)
_cod_data_source_file b109357f.txt
_cod_data_source_block st963
_cod_original_cell_volume 7430.4(2)
_cod_original_sg_symbol_H-M P-1
_cod_database_code 7114281

loop_
_symmetry_equiv_pos_as_xyz
x,y,z
-x,-y,-z

loop_
_atom_site_aniso_label
_atom_site_aniso_U_11
_atom_site_aniso_U_22
_atom_site_aniso_U_33
_atom_site_aniso_U_12
_atom_site_aniso_U_13
_atom_site_aniso_U_23
_atom_site_aniso_type_symbol
NI1 0.0295(5) 0.0256(5) 0.0235(5) 0.0047(4) -0.0062(4) -0.0102(4) Ni
PD1 0.0466(4) 0.0296(3) 0.0318(3) 0.0056(3) -0.0070(3) -0.0162(3) Pd
PD2 0.0341(3) 0.0397(4) 0.0250(3) 0.0048(3) -0.0094(3) -0.0102(3) Pd
O1 0.045(3) 0.039(3) 0.032(3) 0.010(3) -0.009(3) -0.020(2) O
O2 0.035(3) 0.040(3) 0.032(3) 0.001(3) -0.010(2) -0.017(2) O
O3 0.049(3) 0.043(3) 0.038(3) 0.007(3) -0.002(3) -0.024(2) O
O4 0.071(4) 0.035(3) 0.040(3) 0.012(3) -0.016(3) -0.014(3) O
O5 0.038(3) 0.056(4) 0.035(3) -0.001(3) -0.011(2) -0.018(3) O
O6 0.048(3) 0.037(3) 0.037(3) 0.012(3) -0.011(3) -0.007(3) O
N1 0.033(3) 0.025(4) 0.024(3) 0.003(3) -0.006(3) -0.007(3) N
N2 0.030(3) 0.027(4) 0.024(3) 0.003(3) -0.006(3) -0.010(3) N
N3 0.039(4) 0.031(4) 0.027(3) 0.009(3) -0.011(3) -0.017(3) N
N4 0.030(3) 0.024(3) 0.029(3) 0.006(3) -0.006(3) -0.011(3) N
N5 0.045(4) 0.026(4) 0.034(4) 0.004(3) -0.002(3) -0.016(3) N
N6 0.041(4) 0.042(4) 0.025(3) 0.015(3) -0.017(3) -0.008(3) N
C1 0.037(4) 0.030(4) 0.023(4) -0.003(4) -0.003(3) -0.012(3) C
C2 0.035(4) 0.029(4) 0.034(4) 0.003(4) -0.008(3) -0.015(3) C
C3 0.026(4) 0.033(4) 0.028(4) -0.002(4) -0.005(3) -0.013(3) C
C4 0.023(4) 0.026(4) 0.034(4) -0.003(3) -0.004(3) -0.009(3) C
C5 0.024(4) 0.029(4) 0.031(4) -0.001(3) -0.004(3) -0.011(3) C
C6 0.030(4) 0.029(4) 0.018(4) 0.003(4) -0.005(3) -0.007(3) C
C7 0.025(4) 0.041(5) 0.022(4) -0.001(4) 0.001(3) -0.015(3) C
C8 0.027(4) 0.030(4) 0.021(4) -0.002(3) -0.001(3) -0.008(3) C
C9 0.032(4) 0.033(5) 0.022(4) -0.001(4) 0.000(3) -0.011(3) C
C10 0.032(4) 0.039(5) 0.025(4) 0.005(4) -0.004(3) -0.012(3) C
C11 0.040(4) 0.032(4) 0.024(4) 0.012(4) -0.007(3) -0.012(3) C
C12 0.067(6) 0.037(5) 0.028(4) 0.017(4) -0.017(4) -0.018(3) C
C13 0.051(5) 0.044(5) 0.033(4) 0.024(4) -0.021(4) -0.016(4) C
C14 0.034(4) 0.031(5) 0.029(4) 0.009(4) -0.007(3) -0.011(3) C
C15 0.028(4) 0.024(4) 0.035(5) 0.006(4) -0.007(4) -0.004(4) C
C16 0.030(4) 0.025(4) 0.035(4) 0.002(3) -0.006(3) -0.012(3) C
C17 0.040(5) 0.027(5) 0.037(5) 0.005(4) -0.011(4) -0.003(4) C
C18 0.039(4) 0.037(5) 0.029(4) 0.003(4) -0.011(4) -0.008(4) C
C19 0.034(4) 0.030(5) 0.025(4) 0.003(4) -0.005(3) -0.007(3) C
C20 0.035(4) 0.024(4) 0.026(4) -0.002(4) -0.006(3) -0.008(3) C
C21 0.037(4) 0.038(5) 0.024(4) -0.005(4) -0.011(3) -0.006(3) C
C22 0.042(5) 0.035(5) 0.036(4) -0.002(4) -0.010(4) -0.014(4) C
C23 0.057(5) 0.034(5) 0.030(4) -0.002(4) -0.014(4) -0.007(4) C
C24 0.070(6) 0.056(6) 0.027(5) -0.002(5) -0.010(4) -0.015(4) C
C25 0.059(5) 0.037(5) 0.031(4) 0.008(4) -0.010(4) -0.020(3) C
C26 0.035(4) 0.038(5) 0.031(4) -0.003(4) -0.008(3) -0.013(3) C
C27 0.032(4) 0.034(4) 0.032(4) 0.001(4) -0.006(3) -0.020(3) C
C28 0.045(5) 0.031(4) 0.022(4) -0.001(4) -0.004(4) -0.012(3) C
C29 0.060(6) 0.045(6) 0.027(4) 0.007(5) -0.008(4) -0.011(4) C
C30 0.079(6) 0.026(5) 0.042(5) -0.007(4) -0.013(4) -0.017(4) C
C31 0.071(6) 0.049(5) 0.037(5) -0.016(5) -0.006(4) -0.023(4) C
C32 0.038(5) 0.046(5) 0.032(4) -0.011(4) -0.005(4) -0.012(4) C
C33 0.032(4) 0.036(4) 0.024(4) 0.001(4) -0.000(3) -0.018(3) C
C34 0.028(4) 0.033(5) 0.025(4) 0.002(4) 0.001(3) -0.010(3) C
C35 0.043(5) 0.032(5) 0.029(4) 0.011(4) -0.009(4) -0.011(3) C
C36 0.045(5) 0.028(5) 0.028(4) -0.001(4) -0.005(4) -0.006(4) C
C37 0.051(5) 0.024(5) 0.032(5) 0.001(4) -0.012(4) 0.000(4) C
C38 0.044(5) 0.032(5) 0.032(4) 0.011(4) -0.012(4) -0.010(4) C
C39 0.041(5) 0.038(5) 0.023(4) 0.010(4) -0.008(3) -0.011(3) C
C40 0.040(4) 0.024(4) 0.030(4) -0.002(4) -0.004(4) -0.008(3) C
C41 0.036(4) 0.036(5) 0.033(4) 0.012(4) -0.004(4) -0.015(4) C
C42 0.048(5) 0.044(5) 0.035(5) 0.004(4) -0.010(4) -0.018(4) C
C43 0.039(5) 0.073(7) 0.046(5) 0.008(5) -0.011(4) -0.021(5) C
C44 0.028(4) 0.078(7) 0.054(6) 0.014(5) -0.006(4) -0.032(5) C
C45 0.065(6) 0.055(6) 0.041(5) 0.032(5) -0.024(4) -0.026(4) C
C46 0.046(5) 0.037(5) 0.038(5) 0.011(4) -0.016(4) -0.015(4) C
C47 0.059(5) 0.029(5) 0.044(5) 0.004(5) -0.016(4) -0.003(4) C
C48 0.099(7) 0.036(6) 0.064(6) -0.010(5) -0.034(5) -0.012(5) C
C49 0.112(9) 0.041(6) 0.038(6) 0.001(6) -0.016(6) -0.003(5) C
C50 0.069(7) 0.045(7) 0.11(1) -0.003(6) 0.005(8) 0.005(8) C
C51 0.038(5) 0.042(5) 0.043(5) 0.011(4) -0.002(4) -0.007(4) C
C52 0.045(6) 0.075(8) 0.074(7) 0.005(5) -0.017(5) -0.025(6) C
C53 0.041(5) 0.064(7) 0.055(6) 0.013(5) -0.010(5) -0.005(6) C
C54 0.051(6) 0.085(8) 0.048(7) 0.011(6) 0.016(5) -0.010(6) C
C55 0.038(5) 0.088(8) 0.084(8) -0.017(5) -0.011(5) -0.026(6) C
C56 0.10(1) 0.09(1) 0.30(2) -0.048(8) 0.00(1) -0.06(1) C
C57 0.119(9) 0.25(2) 0.09(1) -0.108(9) -0.048(7) 0.00(1) C
C58 0.081(8) 0.14(1) 0.060(8) -0.045(8) -0.001(7) -0.019(8) C
C59 0.096(7) 0.044(6) 0.063(7) 0.030(6) -0.033(6) -0.017(5) C
C60 0.12(1) 0.045(7) 0.14(1) 0.039(7) -0.032(9) -0.020(8) C
C61 0.105(7) 0.119(8) 0.12(1) 0.094(6) -0.039(7) -0.054(7) C
C62 0.18(1) 0.064(7) 0.140(9) 0.029(8) -0.087(8) -0.068(5) C
C63 0.057(6) 0.054(6) 0.054(6) -0.001(5) -0.002(5) -0.028(4) C
C64 0.056(6) 0.032(5) 0.044(5) -0.006(4) 0.009(5) -0.018(4) C
C65 0.056(5) 0.032(5) 0.054(6) 0.013(4) -0.009(5) -0.021(4) C
C66 0.063(6) 0.027(5) 0.050(5) 0.006(4) -0.020(4) -0.013(4) C
C67 0.114(8) 0.041(6) 0.095(7) 0.023(6) -0.047(6) -0.042(5) C
C68 0.058(6) 0.069(7) 0.051(6) 0.024(5) -0.019(5) -0.006(6) C
C69 0.043(5) 0.041(5) 0.030(5) 0.013(4) -0.005(4) -0.004(4) C
C70 0.042(5) 0.054(6) 0.038(5) 0.011(5) -0.019(4) -0.006(5) C
C71 0.029(4) 0.054(6) 0.033(5) -0.002(4) -0.008(4) -0.008(4) C
C72 0.051(6) 0.083(8) 0.041(5) -0.006(5) -0.015(4) -0.014(5) C
NI2 0.0510(6) 0.0251(6) 0.0221(5) -0.0022(5) -0.0009(5) -0.0065(4) Ni
PD101 0.0623(5) 0.0363(4) 0.0312(3) -0.0034(3) 0.0027(3) -0.0185(3) Pd
PD102 0.0493(4) 0.0305(4) 0.0274(3) -0.0036(3) -0.0069(3) -0.0070(3) Pd
O101 0.072(4) 0.033(3) 0.038(3) 0.004(3) 0.002(3) -0.019(3) O
O102 0.056(3) 0.024(3) 0.025(3) -0.002(3) -0.008(3) -0.006(2) O
O103 0.068(4) 0.053(4) 0.053(4) 0.000(3) 0.001(3) -0.034(3) O
O104 0.071(4) 0.051(4) 0.036(3) 0.001(3) -0.006(3) -0.028(2) O
O105 0.046(3) 0.039(3) 0.041(3) 0.003(3) -0.016(3) -0.015(3) O
O106 0.082(4) 0.042(4) 0.039(3) 0.010(3) -0.024(3) -0.018(3) O
N101 0.046(4) 0.027(4) 0.030(4) -0.007(3) 0.003(3) -0.010(3) N
N102 0.042(4) 0.032(4) 0.027(4) -0.007(3) 0.001(3) -0.009(3) N
N103 0.049(4) 0.037(4) 0.025(4) -0.008(3) -0.001(3) -0.011(3) N
N104 0.060(4) 0.024(4) 0.027(4) -0.001(3) -0.008(3) -0.005(3) N
N105 0.075(5) 0.039(4) 0.025(4) -0.007(4) -0.002(4) -0.015(3) N
N106 0.056(4) 0.031(4) 0.028(4) -0.005(4) -0.009(3) -0.003(3) N
C101 0.036(4) 0.024(4) 0.034(5) -0.006(4) 0.002(4) -0.006(4) C
C102 0.052(5) 0.029(5) 0.032(5) 0.002(4) 0.002(4) -0.008(4) C
C103 0.058(6) 0.028(5) 0.028(5) -0.010(4) 0.009(4) -0.010(4) C
C104 0.053(5) 0.033(5) 0.021(4) -0.005(4) -0.001(4) -0.007(4) C
C105 0.036(4) 0.026(4) 0.032(4) -0.009(4) 0.003(4) -0.008(3) C
C106 0.051(5) 0.027(4) 0.021(4) -0.007(4) -0.004(4) -0.006(3) C
C107 0.045(5) 0.032(5) 0.027(4) -0.010(4) -0.002(4) -0.007(4) C
C108 0.061(5) 0.029(5) 0.018(4) -0.010(4) 0.005(4) -0.007(3) C
C109 0.046(5) 0.023(4) 0.021(4) -0.005(4) -0.001(4) -0.006(3) C
C110 0.051(5) 0.026(4) 0.024(4) -0.003(4) 0.000(4) -0.008(3) C
C111 0.050(5) 0.038(5) 0.032(4) 0.004(4) -0.010(4) -0.018(3) C
C112 0.054(5) 0.037(5) 0.022(4) 0.002(4) 0.009(4) -0.006(4) C
C113 0.049(5) 0.039(6) 0.021(5) -0.003(5) 0.007(4) 0.005(4) C
C114 0.076(6) 0.034(5) 0.016(4) -0.008(5) 0.002(4) -0.006(4) C
C115 0.066(6) 0.031(5) 0.025(4) -0.015(4) -0.004(4) -0.002(4) C
C116 0.050(5) 0.023(5) 0.030(5) -0.003(4) -0.000(4) -0.004(4) C
C117 0.078(7) 0.027(5) 0.035(5) -0.005(5) 0.002(5) -0.010(4) C
C118 0.094(7) 0.028(5) 0.038(5) 0.009(5) -0.018(5) -0.011(4) C
C119 0.062(5) 0.027(5) 0.036(5) 0.007(4) -0.014(4) -0.013(4) C
C120 0.061(6) 0.022(4) 0.031(5) -0.008(4) -0.000(4) -0.007(4) C
C121 0.058(6) 0.025(5) 0.039(5) 0.009(4) -0.003(4) -0.010(4) C
C122 0.050(5) 0.050(6) 0.050(5) 0.016(5) -0.013(4) -0.022(4) C
C123 0.098(7) 0.040(6) 0.049(6) 0.023(6) -0.026(5) -0.014(5) C
C124 0.068(6) 0.049(7) 0.064(7) 0.020(5) -0.007(6) -0.007(6) C
C125 0.097(8) 0.036(6) 0.041(6) 0.008(6) 0.008(6) -0.010(5) C
C126 0.060(6) 0.027(5) 0.042(5) 0.008(4) 0.001(5) -0.012(4) C
C127 0.059(6) 0.030(5) 0.034(5) 0.000(4) 0.000(4) -0.011(4) C
C128 0.058(5) 0.028(5) 0.030(5) -0.010(4) 0.003(4) -0.007(4) C
C129 0.057(5) 0.031(5) 0.028(4) -0.005(4) -0.008(4) -0.004(4) C
C130 0.050(5) 0.047(5) 0.029(4) -0.000(4) -0.001(4) -0.023(3) C
C131 0.055(5) 0.041(5) 0.035(5) 0.001(4) -0.003(4) -0.018(4) C
C132 0.054(5) 0.037(5) 0.029(5) 0.002(4) -0.001(4) -0.010(4) C
C133 0.048(5) 0.028(5) 0.027(4) -0.005(4) -0.001(4) -0.010(3) C
C134 0.041(5) 0.026(4) 0.027(4) -0.011(4) 0.000(4) -0.011(3) C
C135 0.053(5) 0.022(4) 0.023(4) 0.000(4) -0.002(4) -0.007(3) C
C136 0.037(4) 0.036(5) 0.028(4) -0.004(4) -0.003(4) -0.012(3) C
C137 0.043(5) 0.037(5) 0.021(4) -0.010(4) 0.001(4) -0.004(4) C
C138 0.063(6) 0.035(5) 0.027(4) -0.002(5) -0.005(4) -0.010(4) C
C139 0.040(5) 0.036(5) 0.033(4) -0.004(4) 0.001(4) -0.016(3) C
C140 0.034(4) 0.034(5) 0.035(5) -0.007(4) 0.001(4) -0.011(4) C
C141 0.064(6) 0.027(5) 0.027(5) -0.001(4) -0.002(4) -0.006(4) C
C142 0.070(6) 0.040(6) 0.038(5) 0.005(5) -0.015(5) 0.002(5) C
C143 0.094(8) 0.062(7) 0.032(5) 0.003(6) -0.015(5) -0.005(5) C
C144 0.094(8) 0.035(6) 0.031(5) 0.009(6) -0.002(5) 0.000(5) C
C145 0.065(6) 0.043(6) 0.032(5) -0.008(5) 0.011(5) -0.010(4) C
C146 0.068(6) 0.032(5) 0.032(5) -0.001(5) -0.001(5) -0.006(4) C
C147 0.059(5) 0.035(5) 0.036(5) -0.014(4) -0.013(4) -0.009(4) C
C148 0.19(1) 0.19(1) 0.048(8) -0.147(7) 0.035(8) -0.035(7) C
C149 0.21(1) 0.20(1) 0.12(1) -0.150(9) 0.125(9) -0.093(9) C
C150 0.16(1) 0.09(1) 0.13(2) -0.01(1) 0.00(1) 0.03(1) C
C151 0.041(5) 0.058(6) 0.043(5) -0.006(4) -0.009(4) -0.021(4) C
C152 0.076(7) 0.098(9) 0.074(7) -0.004(7) -0.039(5) -0.024(6) C
C153 0.046(7) 0.28(2) 0.112(9) 0.016(9) -0.025(6) -0.117(8) C
C154 0.130(8) 0.085(9) 0.121(9) -0.049(6) -0.077(6) -0.002(7) C
C159 0.088(7) 0.035(6) 0.057(7) -0.016(5) 0.007(6) -0.014(5) C
C160 0.17(1) 0.046(8) 0.067(9) -0.034(8) 0.025(9) 0.008(7) C
C161 0.067(7) 0.052(7) 0.10(1) -0.020(6) 0.003(7) -0.018(6) C
C162 0.096(8) 0.049(7) 0.076(8) -0.004(6) 0.004(7) -0.023(6) C
C163 0.068(7) 0.100(7) 0.065(6) 0.000(6) 0.002(5) -0.058(5) C
C164 0.063(6) 0.056(5) 0.048(5) -0.014(5) 0.013(5) -0.038(4) C
C165 0.060(6) 0.060(6) 0.040(5) -0.010(5) 0.001(5) -0.028(4) C
C166 0.079(6) 0.042(5) 0.040(5) -0.015(5) -0.012(4) -0.021(4) C
C167 0.078(7) 0.074(7) 0.045(5) -0.002(6) -0.005(5) -0.034(4) C
C168 0.066(6) 0.052(7) 0.074(7) 0.011(5) -0.031(5) -0.015(5) C
C169 0.036(5) 0.038(5) 0.049(5) -0.005(4) -0.009(4) -0.009(4) C
C170 0.052(5) 0.051(6) 0.027(5) -0.005(5) -0.010(4) -0.002(4) C
C171 0.067(6) 0.045(6) 0.039(5) -0.012(5) -0.016(4) -0.009(4) C
C172 0.14(1) 0.063(8) 0.041(6) 0.015(7) -0.032(6) -0.017(5) C

loop_
_atom_site_label
_atom_site_fract_x
_atom_site_fract_y
_atom_site_fract_z
_atom_site_U_iso_or_equiv
_atom_site_occupancy
_atom_site_thermal_displace_type
_atom_site_calc_flag
_atom_site_calc_attached_atom
_atom_site_type_symbol
NI1 0.18958(6) -0.09185(5) -0.24166(5) 0.0261(5) 1.000 Uani ? ? Ni
PD1 0.01212(5) 0.16952(3) -0.12385(3) 0.0353(3) 1.000 Uani ? ? Pd
PD2 -0.08897(4) 0.02007(4) -0.44567(3) 0.0323(3) 1.000 Uani ? ? Pd
O1 0.0704(4) 0.1017(3) -0.0675(3) 0.038(3) 1.000 Uani ? ? O
O2 -0.0605(3) -0.0752(3) -0.4316(2) 0.035(3) 1.000 Uani ? ? O
O3 -0.0275(4) 0.2088(3) -0.0544(3) 0.043(3) 1.000 Uani ? ? O
O4 -0.0515(4) 0.2340(3) -0.1785(3) 0.046(4) 1.000 Uani ? ? O
O5 -0.1591(4) 0.0044(3) -0.5016(3) 0.042(3) 1.000 Uani ? ? O
O6 -0.1203(4) 0.1145(3) -0.4584(3) 0.040(3) 1.000 Uani ? ? O
N1 0.1474(4) -0.0216(3) -0.2071(3) 0.027(3) 1.000 Uani ? ? N
N2 0.1132(4) -0.0663(3) -0.2959(3) 0.027(3) 1.000 Uani ? ? N
N3 0.2345(4) -0.1611(3) -0.2772(3) 0.032(3) 1.000 Uani ? ? N
N4 0.2678(4) -0.1168(3) -0.1879(3) 0.027(3) 1.000 Uani ? ? N
N5 0.0456(4) 0.1312(3) -0.1924(3) 0.034(4) 1.000 Uani ? ? N
N6 -0.0229(4) 0.0378(4) -0.3897(3) 0.035(4) 1.000 Uani ? ? N
C1 0.1521(5) -0.0198(4) -0.1498(4) 0.029(4) 1.000 Uani ? ? C
C2 0.1087(5) 0.0347(4) -0.1351(4) 0.033(4) 1.000 Uani ? ? C
C3 0.0813(5) 0.0727(4) -0.1868(4) 0.029(4) 1.000 Uani ? ? C
C4 0.1020(5) 0.0329(4) -0.2309(4) 0.027(4) 1.000 Uani ? ? C
C5 0.0684(5) 0.0418(4) -0.2826(4) 0.028(4) 1.000 Uani ? ? C
C6 0.0713(5) -0.0077(4) -0.3114(3) 0.025(4) 1.000 Uani ? ? C
C7 0.0186(5) -0.0090(4) -0.3569(4) 0.028(4) 1.000 Uani ? ? C
C8 0.0249(5) -0.0765(4) -0.3597(4) 0.026(4) 1.000 Uani ? ? C
C9 0.0848(5) -0.1087(4) -0.3243(4) 0.029(4) 1.000 Uani ? ? C
C10 0.1131(5) -0.1706(4) -0.3251(4) 0.031(4) 1.000 Uani ? ? C
C11 0.1941(5) -0.1914(4) -0.3093(4) 0.031(4) 1.000 Uani ? ? C
C12 0.2550(6) -0.2339(4) -0.3348(4) 0.041(5) 1.000 Uani ? ? C
C13 0.3306(6) -0.2284(5) -0.3192(4) 0.042(5) 1.000 Uani ? ? C
C14 0.3170(5) -0.1851(4) -0.2812(4) 0.032(4) 1.000 Uani ? ? C
C15 0.3738(5) -0.1739(4) -0.2468(4) 0.029(4) 1.000 Uani ? ? C
C16 0.3490(5) -0.1455(4) -0.2010(4) 0.030(4) 1.000 Uani ? ? C
C17 0.3938(5) -0.1475(4) -0.1551(4) 0.034(5) 1.000 Uani ? ? C
C18 0.3420(5) -0.1232(5) -0.1134(4) 0.035(5) 1.000 Uani ? ? C
C19 0.2638(5) -0.1027(4) -0.1346(4) 0.029(4) 1.000 Uani ? ? C
C20 0.1973(5) -0.0632(4) -0.1104(4) 0.028(4) 1.000 Uani ? ? C
C21 0.1810(5) -0.0562(4) -0.0486(4) 0.032(4) 1.000 Uani ? ? C
C22 0.2054(6) -0.1060(4) -0.0005(4) 0.038(5) 1.000 Uani ? ? C
C23 0.1895(6) -0.1008(5) 0.0584(4) 0.039(5) 1.000 Uani ? ? C
C24 0.1470(7) -0.0455(5) 0.0705(4) 0.047(6) 1.000 Uani ? ? C
C25 0.1227(6) 0.0042(4) 0.0249(4) 0.041(5) 1.000 Uani ? ? C
C26 0.1377(5) -0.0022(4) -0.0339(4) 0.035(4) 1.000 Uani ? ? C
C27 0.1034(5) 0.0487(4) -0.0802(4) 0.033(4) 1.000 Uani ? ? C
C28 0.0657(5) -0.2077(4) -0.3503(4) 0.032(4) 1.000 Uani ? ? C
C29 0.0713(6) -0.2762(5) -0.3390(4) 0.042(5) 1.000 Uani ? ? C
C30 0.0210(7) -0.3118(4) -0.3613(4) 0.044(5) 1.000 Uani ? ? C
C31 -0.0351(7) -0.2792(5) -0.3971(4) 0.051(5) 1.000 Uani ? ? C
C32 -0.0451(5) -0.2126(5) -0.4087(4) 0.038(5) 1.000 Uani ? ? C
C33 0.0025(5) -0.1759(4) -0.3848(4) 0.030(4) 1.000 Uani ? ? C
C34 -0.0124(5) -0.1050(4) -0.3950(4) 0.028(4) 1.000 Uani ? ? C
C35 0.0137(5) 0.1026(4) -0.3025(4) 0.034(5) 1.000 Uani ? ? C
C36 0.0507(5) 0.1608(4) -0.3416(4) 0.033(5) 1.000 Uani ? ? C
C37 0.0003(6) 0.2157(4) -0.3590(4) 0.034(5) 1.000 Uani ? ? C
C38 -0.0890(5) 0.2097(4) -0.3383(4) 0.036(5) 1.000 Uani ? ? C
C39 -0.1281(5) 0.1523(4) -0.2999(4) 0.033(4) 1.000 Uani ? ? C
C40 -0.0777(5) 0.0983(4) -0.2813(4) 0.031(4) 1.000 Uani ? ? C
C41 0.4654(5) -0.1984(4) -0.2600(4) 0.035(5) 1.000 Uani ? ? C
C42 0.5315(6) -0.1513(5) -0.2815(4) 0.042(5) 1.000 Uani ? ? C
C43 0.6161(6) -0.1696(6) -0.3005(5) 0.051(6) 1.000 Uani ? ? C
C44 0.6335(6) -0.2357(5) -0.2959(5) 0.049(6) 1.000 Uani ? ? C
C45 0.5722(6) -0.2831(5) -0.2735(4) 0.053(5) 1.000 Uani ? ? C
C46 0.4822(6) -0.2628(5) -0.2541(4) 0.040(5) 1.000 Uani ? ? C
C47 0.0395(6) 0.2794(5) -0.3990(4) 0.042(5) 1.000 Uani ? ? C
C48 0.0264(8) 0.3301(5) -0.3634(5) 0.061(6) 1.000 Uani ? ? C
C49 -0.0048(8) 0.3041(6) -0.4540(5) 0.056(7) 1.000 Uani ? ? C
C50 0.1346(8) 0.2760(6) -0.4247(7) 0.070(9) 1.000 Uani ? ? C
C51 -0.2260(6) 0.1450(5) -0.2787(4) 0.041(5) 1.000 Uani ? ? C
C52 -0.2569(6) 0.0903(6) -0.3002(5) 0.063(7) 1.000 Uani ? ? C
C53 -0.2752(6) 0.2073(6) -0.3053(5) 0.053(6) 1.000 Uani ? ? C
C54 -0.2470(7) 0.1301(6) -0.2096(5) 0.059(7) 1.000 Uani ? ? C
C55 0.6894(6) -0.1202(6) -0.3285(6) 0.065(7) 1.000 Uani ? ? C
C56 0.661(1) -0.0499(8) -0.329(1) 0.14(1) 1.000 Uani ? ? C
C57 0.7603(9) -0.133(1) -0.2949(7) 0.14(1) 1.000 Uani ? ? C
C58 0.7269(8) -0.1226(8) -0.3930(6) 0.088(9) 1.000 Uani ? ? C
C59 0.5893(7) -0.3569(5) -0.2710(5) 0.064(7) 1.000 Uani ? ? C
C60 0.5648(9) -0.3963(6) -0.2075(8) 0.09(1) 1.000 Uani ? ? C
C61 0.6827(8) -0.3705(7) -0.2911(7) 0.113(9) 1.000 Uani ? ? C
C62 0.535(1) -0.3769(6) -0.3112(7) 0.117(9) 1.000 Uani ? ? C
C63 -0.1202(7) 0.2664(5) 0.0055(5) 0.055(6) 1.000 Uani ? ? C
C64 -0.0902(6) 0.2483(5) -0.0536(4) 0.043(5) 1.000 Uani ? ? C
C65 -0.1326(6) 0.2766(5) -0.1006(5) 0.046(5) 1.000 Uani ? ? C
C66 -0.1121(6) 0.2705(5) -0.1584(4) 0.044(5) 1.000 Uani ? ? C
C67 -0.1594(8) 0.3077(5) -0.2051(6) 0.076(7) 1.000 Uani ? ? C
C68 -0.1911(7) 0.2113(6) -0.4934(5) 0.059(6) 1.000 Uani ? ? C
C69 -0.1762(6) 0.1409(5) -0.4911(4) 0.038(5) 1.000 Uani ? ? C
C70 -0.2181(6) 0.1117(5) -0.5224(4) 0.044(5) 1.000 Uani ? ? C
C71 -0.2080(5) 0.0483(5) -0.5276(4) 0.037(5) 1.000 Uani ? ? C
C72 -0.2581(6) 0.0254(6) -0.5662(5) 0.056(6) 1.000 Uani ? ? C
NI2 0.16603(7) 0.33113(6) -0.22329(5) 0.0304(6) 1.000 Uani ? ? Ni
PD101 -0.00404(5) 0.40688(4) 0.05077(3) 0.0413(4) 1.000 Uani ? ? Pd
PD102 0.34411(5) 0.05571(4) -0.03977(3) 0.0345(4) 1.000 Uani ? ? Pd
O101 -0.0794(4) 0.4384(3) -0.0103(3) 0.045(4) 1.000 Uani ? ? O
O102 0.3474(4) 0.0495(3) -0.1238(3) 0.032(3) 1.000 Uani ? ? O
O103 -0.0947(4) 0.4454(3) 0.1047(3) 0.057(4) 1.000 Uani ? ? O
O104 0.0705(4) 0.3756(3) 0.1110(3) 0.051(4) 1.000 Uani ? ? O
O105 0.3942(4) -0.0360(3) -0.0238(3) 0.042(3) 1.000 Uani ? ? O
O106 0.3487(4) 0.0654(3) 0.0408(3) 0.051(4) 1.000 Uani ? ? O
N101 0.1089(5) 0.3502(3) -0.1510(3) 0.033(4) 1.000 Uani ? ? N
N102 0.2176(4) 0.2555(4) -0.1796(3) 0.033(4) 1.000 Uani ? ? N
N103 0.2309(5) 0.3161(4) -0.2965(3) 0.036(4) 1.000 Uani ? ? N
N104 0.1121(5) 0.4066(4) -0.2682(3) 0.034(4) 1.000 Uani ? ? N
N105 0.0842(5) 0.3644(4) 0.0008(3) 0.042(4) 1.000 Uani ? ? N
N106 0.2920(5) 0.1422(4) -0.0515(3) 0.036(4) 1.000 Uani ? ? N
C101 0.0361(5) 0.3894(4) -0.1431(4) 0.031(4) 1.000 Uani ? ? C
C102 0.0147(6) 0.3947(4) -0.0842(4) 0.037(5) 1.000 Uani ? ? C
C103 0.0772(6) 0.3625(4) -0.0529(4) 0.036(5) 1.000 Uani ? ? C
C104 0.1333(6) 0.3285(4) -0.0942(4) 0.033(5) 1.000 Uani ? ? C
C105 0.1884(5) 0.2766(4) -0.0787(4) 0.031(4) 1.000 Uani ? ? C
C106 0.2241(6) 0.2400(4) -0.1188(4) 0.030(4) 1.000 Uani ? ? C
C107 0.2666(6) 0.1746(4) -0.1020(4) 0.034(5) 1.000 Uani ? ? C
C108 0.2788(6) 0.1521(4) -0.1550(4) 0.032(5) 1.000 Uani ? ? C
C109 0.2512(5) 0.2024(4) -0.2010(4) 0.028(4) 1.000 Uani ? ? C
C110 0.2695(6) 0.2011(4) -0.2602(4) 0.032(5) 1.000 Uani ? ? C
C111 0.2732(6) 0.2601(4) -0.3062(4) 0.039(5) 1.000 Uani ? ? C
C112 0.3282(6) 0.2761(5) -0.3645(4) 0.035(5) 1.000 Uani ? ? C
C113 0.3206(6) 0.3403(5) -0.3908(4) 0.035(5) 1.000 Uani ? ? C
C114 0.2587(6) 0.3655(5) -0.3503(4) 0.035(5) 1.000 Uani ? ? C
C115 0.2189(6) 0.4274(5) -0.3636(4) 0.037(5) 1.000 Uani ? ? C
C116 0.1474(6) 0.4437(4) -0.3261(4) 0.033(5) 1.000 Uani ? ? C
C117 0.0935(7) 0.4988(5) -0.3427(4) 0.042(5) 1.000 Uani ? ? C
C118 0.0203(7) 0.4926(5) -0.2969(4) 0.047(6) 1.000 Uani ? ? C
C119 0.0346(6) 0.4367(4) -0.2492(4) 0.039(5) 1.000 Uani ? ? C
C120 -0.0083(6) 0.4228(4) -0.1887(4) 0.035(5) 1.000 Uani ? ? C
C121 -0.0919(6) 0.4494(4) -0.1659(4) 0.038(5) 1.000 Uani ? ? C
C122 -0.1541(6) 0.4678(5) -0.2028(5) 0.050(5) 1.000 Uani ? ? C
C123 -0.2339(7) 0.4891(5) -0.1821(5) 0.058(6) 1.000 Uani ? ? C
C124 -0.2561(7) 0.4945(6) -0.1236(5) 0.060(7) 1.000 Uani ? ? C
C125 -0.1982(8) 0.4783(5) -0.0864(5) 0.052(6) 1.000 Uani ? ? C
C126 -0.1161(6) 0.4535(5) -0.1061(4) 0.041(5) 1.000 Uani ? ? C
C127 -0.0590(6) 0.4302(5) -0.0652(4) 0.039(5) 1.000 Uani ? ? C
C128 0.2999(6) 0.1395(4) -0.2711(4) 0.036(5) 1.000 Uani ? ? C
C129 0.3019(6) 0.1260(5) -0.3271(4) 0.037(5) 1.000 Uani ? ? C
C130 0.3337(6) 0.0668(5) -0.3376(4) 0.040(5) 1.000 Uani ? ? C
C131 0.3649(6) 0.0185(5) -0.2934(4) 0.043(5) 1.000 Uani ? ? C
C132 0.3617(6) 0.0288(5) -0.2383(4) 0.039(5) 1.000 Uani ? ? C
C133 0.3287(6) 0.0875(4) -0.2252(4) 0.033(5) 1.000 Uani ? ? C
C134 0.3188(5) 0.0946(4) -0.1645(4) 0.031(4) 1.000 Uani ? ? C
C135 0.2026(6) 0.2552(4) -0.0152(4) 0.030(4) 1.000 Uani ? ? C
C136 0.1399(5) 0.2156(4) 0.0289(4) 0.033(4) 1.000 Uani ? ? C
C137 0.1484(5) 0.1974(5) 0.0882(4) 0.032(5) 1.000 Uani ? ? C
C138 0.2231(6) 0.2183(5) 0.1017(4) 0.039(5) 1.000 Uani ? ? C
C139 0.2853(5) 0.2574(4) 0.0592(4) 0.036(5) 1.000 Uani ? ? C
C140 0.2727(5) 0.2767(4) -0.0005(4) 0.034(5) 1.000 Uani ? ? C
C141 0.2540(6) 0.4770(5) -0.4226(4) 0.036(5) 1.000 Uani ? ? C
C142 0.2249(7) 0.4773(5) -0.4742(5) 0.048(6) 1.000 Uani ? ? C
C143 0.2655(5) 0.5185(4) -0.5283(3) 0.057(7) 1.000 Uani ? ? C
C144 0.3179(7) 0.5695(5) -0.5291(5) 0.047(6) 1.000 Uani ? ? C
C145 0.3456(6) 0.5704(5) -0.4788(4) 0.045(6) 1.000 Uani ? ? C
C146 0.3137(6) 0.5218(5) -0.4239(4) 0.041(5) 1.000 Uani ? ? C
C147 0.0803(6) 0.1575(5) 0.1383(4) 0.042(5) 1.000 Uani ? ? C
C148 0.010(1) 0.1372(8) 0.1146(6) 0.12(1) 1.000 Uani ? ? C
C149 0.053(1) 0.1917(9) 0.1856(8) 0.17(1) 1.000 Uani ? ? C
C150 0.118(1) 0.0906(9) 0.1659(9) 0.13(1) 1.000 Uani ? ? C
C151 0.3658(6) 0.2800(5) 0.0743(4) 0.047(5) 1.000 Uani ? ? C
C152 0.3699(7) 0.2520(7) 0.1412(6) 0.082(8) 1.000 Uani ? ? C
C153 0.4447(8) 0.256(1) 0.0394(7) 0.11(1) 1.000 Uani ? ? C
C154 0.3682(8) 0.3534(7) 0.0584(7) 0.110(9) 1.000 Uani ? ? C
C155 0.2138 0.5274 -0.5827 0.1013 1.000 Uiso ? ? C
C156 0.2100 0.5942 -0.6221 0.20(1) 1.000 Uiso ? ? C
C157 0.1220 0.5143 -0.5653 0.19(1) 1.000 Uiso ? ? C
C158 0.2123 0.4533 -0.5917 0.19(1) 1.000 Uiso ? ? C
C159 0.4131(8) 0.6196(5) -0.4771(5) 0.056(7) 1.000 Uani ? ? C
C160 0.436(1) 0.6696(7) -0.5391(7) 0.08(1) 1.000 Uani ? ? C
C161 0.4960(7) 0.5823(6) -0.4621(6) 0.071(8) 1.000 Uani ? ? C
C162 0.3768(8) 0.6548(6) -0.4311(6) 0.071(8) 1.000 Uani ? ? C
C163 -0.1678(7) 0.4671(6) 0.1946(5) 0.076(7) 1.000 Uani ? ? C
C164 -0.0912(6) 0.4385(5) 0.1598(4) 0.055(6) 1.000 Uani ? ? C
C165 -0.0262(6) 0.4092(5) 0.1896(4) 0.052(6) 1.000 Uani ? ? C
C166 0.0477(7) 0.3816(5) 0.1646(4) 0.051(5) 1.000 Uani ? ? C
C167 0.1147(7) 0.3549(6) 0.2019(5) 0.064(6) 1.000 Uani ? ? C
C168 0.4437(7) -0.1340(6) 0.0315(5) 0.064(7) 1.000 Uani ? ? C
C169 0.4146(6) -0.0662(5) 0.0266(4) 0.041(5) 1.000 Uani ? ? C
C170 0.4095(6) -0.0388(5) 0.0752(4) 0.041(5) 1.000 Uani ? ? C
C171 0.3821(6) 0.0221(5) 0.0792(4) 0.049(6) 1.000 Uani ? ? C
C172 0.3892(9) 0.0437(6) 0.1337(5) 0.071(8) 1.000 Uani ? ? C
C173 0.456(2) 0.269(2) 0.758(2) 0.15(1) 0.500 Uiso ? ? C
CL1 0.4907(8) 0.2212(6) 0.8106(6) 0.168(5) 0.500 Uiso ? ? Cl
CL2 0.5337(8) 0.3296(7) 0.7115(7) 0.187(5) 0.500 Uiso ? ? Cl
O107 0.1544(7) 0.1229(6) 0.5284(5) 0.118(4) 1.000 Uiso ? ? O
C174 0.350(1) 0.239(1) 0.4746(9) 0.142(7) 1.000 Uiso ? ? C
O108 0.3256(7) 0.1750(6) 0.5192(6) 0.137(4) 1.000 Uiso ? ? O
C175 0.250(2) 0.639(1) 0.891(1) 0.088(9) 0.500 Uiso ? ? C
O109 0.221(1) 0.6937(8) 0.8477(7) 0.071(5) 0.500 Uiso ? ? O
C176 0.358(2) 0.395(1) 0.814(1) 0.091(9) 0.500 Uiso ? ? C
O110 0.367(1) 0.451(1) 0.747(1) 0.145(9) 0.500 Uiso ? ? O
O111 0.355(1) 0.656(1) 0.926(1) 0.140(9) 0.500 Uiso ? ? O
C177 0.488(2) 0.859(2) 0.453(2) 0.13(1) 0.500 Uiso ? ? C
O112 0.451(2) 0.854(1) 0.398(1) 0.145(9) 0.500 Uiso ? ? O
C178 0.530(2) 0.132(2) 0.436(2) 0.14(1) 0.500 Uiso ? ? C
O113 0.493(2) 0.072(2) 0.480(2) 0.24(2) 0.500 Uiso ? ? O
H1 0.2440 -0.2611 -0.3584 0.0542 1.000 Uiso calc C12 H
H2 0.3833 -0.2495 -0.3313 0.0529 1.000 Uiso calc C13 H
H3 0.4509 -0.1633 -0.1538 0.0460 1.000 Uiso calc C17 H
H4 0.3548 -0.1202 -0.0766 0.0451 1.000 Uiso calc C18 H
H5 0.2335 -0.1443 -0.0089 0.0473 1.000 Uiso calc C22 H
H6 0.2075 -0.1344 0.0897 0.0519 1.000 Uiso calc C23 H
H7 0.1342 -0.0418 0.1107 0.0649 1.000 Uiso calc C24 H
H8 0.0958 0.0428 0.0336 0.0523 1.000 Uiso calc C25 H
H9 0.1108 -0.2993 -0.3153 0.0574 1.000 Uiso calc C29 H
H10 0.0254 -0.3583 -0.3518 0.0610 1.000 Uiso calc C30 H
H11 -0.0671 -0.3033 -0.4139 0.0651 1.000 Uiso calc C31 H
H12 -0.0845 -0.1908 -0.4331 0.0495 1.000 Uiso calc C32 H
H13 0.1113 0.1629 -0.3566 0.0443 1.000 Uiso calc C36 H
H14 -0.1244 0.2465 -0.3511 0.0463 1.000 Uiso calc C38 H
H15 -0.1033 0.0587 -0.2547 0.0412 1.000 Uiso calc C40 H
H16 0.5182 -0.1066 -0.2832 0.0531 1.000 Uiso calc C42 H
H17 0.6912 -0.2483 -0.3092 0.0670 1.000 Uiso calc C44 H
H18 0.4372 -0.2944 -0.2378 0.0507 1.000 Uiso calc C46 H
H19 0.0511 0.3706 -0.3884 0.0824 1.000 Uiso calc C48 H
H20 -0.0336 0.3359 -0.3497 0.0824 1.000 Uiso calc C48 H
H21 0.0533 0.3153 -0.3296 0.0824 1.000 Uiso calc C48 H
H22 0.0205 0.3445 -0.4791 0.0854 1.000 Uiso calc C49 H
H23 0.0026 0.2724 -0.4764 0.0854 1.000 Uiso calc C49 H
H24 -0.0646 0.3105 -0.4402 0.0854 1.000 Uiso calc C49 H
H25 0.1544 0.3181 -0.4494 0.1095 1.000 Uiso calc C50 H
H26 0.1650 0.2623 -0.3926 0.1095 1.000 Uiso calc C50 H
H27 0.1444 0.2454 -0.4482 0.1095 1.000 Uiso calc C50 H
H28 -0.3177 0.0858 -0.2871 0.0824 1.000 Uiso calc C52 H
H29 -0.2425 0.1011 -0.3430 0.0824 1.000 Uiso calc C52 H
H30 -0.2297 0.0502 -0.2838 0.0824 1.000 Uiso calc C52 H
H31 -0.3354 0.2003 -0.2908 0.0730 1.000 Uiso calc C53 H
H32 -0.2581 0.2431 -0.2934 0.0730 1.000 Uiso calc C53 H
H33 -0.2625 0.2171 -0.3481 0.0730 1.000 Uiso calc C53 H
H34 -0.3076 0.1254 -0.1955 0.0877 1.000 Uiso calc C54 H
H35 -0.2191 0.0905 -0.1927 0.0877 1.000 Uiso calc C54 H
H36 -0.2273 0.1651 -0.1980 0.0877 1.000 Uiso calc C54 H
H37 0.7085 -0.0212 -0.3472 0.2150 1.000 Uiso calc C56 H
H38 0.6168 -0.0374 -0.3524 0.2150 1.000 Uiso calc C56 H
H39 0.6389 -0.0475 -0.2893 0.2150 1.000 Uiso calc C56 H
H40 0.8043 -0.1015 -0.3139 0.2028 1.000 Uiso calc C57 H
H41 0.7387 -0.1313 -0.2546 0.2028 1.000 Uiso calc C57 H
H42 0.7833 -0.1759 -0.2945 0.2028 1.000 Uiso calc C57 H
H43 0.7725 -0.0917 -0.4102 0.1244 1.000 Uiso calc C58 H
H44 0.7484 -0.1655 -0.3928 0.1244 1.000 Uiso calc C58 H
H45 0.6831 -0.1121 -0.4161 0.1244 1.000 Uiso calc C58 H
H46 0.5749 -0.4415 -0.2052 0.1346 1.000 Uiso calc C60 H
H47 0.5983 -0.3831 -0.1838 0.1346 1.000 Uiso calc C60 H
H48 0.5054 -0.3897 -0.1926 0.1346 1.000 Uiso calc C60 H
H49 0.6905 -0.4158 -0.2889 0.1435 1.000 Uiso calc C61 H
H50 0.7022 -0.3451 -0.3315 0.1435 1.000 Uiso calc C61 H
H51 0.7148 -0.3591 -0.2655 0.1435 1.000 Uiso calc C61 H
H52 0.5456 -0.4219 -0.3099 0.1460 1.000 Uiso calc C62 H
H53 0.4759 -0.3704 -0.2967 0.1460 1.000 Uiso calc C62 H
H54 0.5520 -0.3507 -0.3517 0.1460 1.000 Uiso calc C62 H
H55 -0.1674 0.2962 0.0024 0.0701 1.000 Uiso calc C63 H
H56 -0.1378 0.2279 0.0372 0.0701 1.000 Uiso calc C63 H
H57 -0.0742 0.2866 0.0140 0.0701 1.000 Uiso calc C63 H
H58 -0.2031 0.3336 -0.1879 0.0984 1.000 Uiso calc C67 H
H59 -0.1205 0.3355 -0.2374 0.0984 1.000 Uiso calc C67 H
H60 -0.1851 0.2779 -0.2199 0.0984 1.000 Uiso calc C67 H
H61 -0.2324 0.2289 -0.5176 0.0794 1.000 Uiso calc C68 H
H62 -0.2121 0.2155 -0.4536 0.0794 1.000 Uiso calc C68 H
H63 -0.1384 0.2347 -0.5103 0.0794 1.000 Uiso calc C68 H
H64 -0.2927 0.0605 -0.5839 0.0751 1.000 Uiso calc C72 H
H65 -0.2190 0.0118 -0.5972 0.0751 1.000 Uiso calc C72 H
H66 -0.2940 -0.0104 -0.5418 0.0751 1.000 Uiso calc C72 H
H67 0.3645 0.2461 -0.3818 0.0529 1.000 Uiso calc C112 H
H68 0.3511 0.3642 -0.4294 0.0539 1.000 Uiso calc C113 H
H69 0.1053 0.5337 -0.3787 0.0628 1.000 Uiso calc C117 H
H70 -0.0294 0.5200 -0.2972 0.0686 1.000 Uiso calc C118 H
H71 -0.1394 0.4650 -0.2433 0.0631 1.000 Uiso calc C122 H
H72 -0.2745 0.5004 -0.2077 0.0795 1.000 Uiso calc C123 H
H73 -0.3120 0.5095 -0.1091 0.0830 1.000 Uiso calc C124 H
H74 -0.2135 0.4839 -0.0468 0.0805 1.000 Uiso calc C125 H
H75 0.2810 0.1581 -0.3581 0.0516 1.000 Uiso calc C129 H
H76 0.3342 0.0592 -0.3756 0.0521 1.000 Uiso calc C130 H
H77 0.3880 -0.0213 -0.3015 0.0560 1.000 Uiso calc C131 H
H78 0.3823 -0.0044 -0.2080 0.0534 1.000 Uiso calc C132 H
H79 0.0915 0.2013 0.0180 0.0434 1.000 Uiso calc C136 H
H80 0.2305 0.2046 0.1423 0.0545 1.000 Uiso calc C138 H
H81 0.3132 0.3051 -0.0310 0.0451 1.000 Uiso calc C140 H
H82 0.1785 0.4501 -0.4724 0.0672 1.000 Uiso calc C142 H
H83 0.3342 0.6037 -0.5652 0.0745 1.000 Uiso calc C144 H
H84 0.3338 0.5205 -0.3884 0.0595 1.000 Uiso calc C146 H
H85 0.0098 0.1663 0.2168 0.2381 1.000 Uiso calc C149 H
H86 0.1006 0.1974 0.2018 0.2381 1.000 Uiso calc C149 H
H87 0.0292 0.2334 0.1688 0.2381 1.000 Uiso calc C149 H
H88 -0.0311 0.1123 0.1472 0.1849 1.000 Uiso calc C148 H
H89 -0.0166 0.1751 0.0933 0.1849 1.000 Uiso calc C148 H
H90 0.0336 0.1112 0.0880 0.1849 1.000 Uiso calc C148 H
H91 0.0753 0.0655 0.1973 0.1877 1.000 Uiso calc C150 H
H92 0.1359 0.0681 0.1356 0.1877 1.000 Uiso calc C150 H
H93 0.1661 0.0967 0.1819 0.1877 1.000 Uiso calc C150 H
H94 0.4206 0.2672 0.1485 0.1027 1.000 Uiso calc C152 H
H95 0.3206 0.2660 0.1655 0.1027 1.000 Uiso calc C152 H
H96 0.3709 0.2054 0.1510 0.1027 1.000 Uiso calc C152 H
H97 0.4183 0.3669 0.0679 0.1396 1.000 Uiso calc C154 H
H98 0.3696 0.3709 0.0164 0.1396 1.000 Uiso calc C154 H
H99 0.3183 0.3691 0.0808 0.1396 1.000 Uiso calc C154 H
H100 0.4946 0.2697 0.0488 0.1726 1.000 Uiso calc C153 H
H101 0.4438 0.2090 0.0498 0.1726 1.000 Uiso calc C153 H
H102 0.4461 0.2727 -0.0026 0.1726 1.000 Uiso calc C153 H
H103 0.4776 0.6997 -0.5381 0.1369 1.000 Uiso calc C160 H
H104 0.4597 0.6473 -0.5688 0.1369 1.000 Uiso calc C160 H
H105 0.3858 0.6929 -0.5489 0.1369 1.000 Uiso calc C160 H
H106 0.5370 0.6127 -0.4611 0.0989 1.000 Uiso calc C161 H
H107 0.4824 0.5510 -0.4238 0.0989 1.000 Uiso calc C161 H
H108 0.5194 0.5604 -0.4921 0.0989 1.000 Uiso calc C161 H
H109 0.4183 0.6849 -0.4303 0.0982 1.000 Uiso calc C162 H
H110 0.3265 0.6782 -0.4410 0.0982 1.000 Uiso calc C162 H
H111 0.3623 0.6241 -0.3926 0.0982 1.000 Uiso calc C162 H
H112 -0.1611 0.4603 0.2350 0.0949 1.000 Uiso calc C163 H
H113 -0.1715 0.5129 0.1762 0.0949 1.000 Uiso calc C163 H
H114 -0.2190 0.4461 0.1945 0.0949 1.000 Uiso calc C163 H
H115 0.0954 0.3602 0.2413 0.0821 1.000 Uiso calc C167 H
H116 0.1236 0.3095 0.2044 0.0821 1.000 Uiso calc C167 H
H117 0.1673 0.3780 0.1835 0.0821 1.000 Uiso calc C167 H
H118 0.4575 -0.1528 0.0700 0.0814 1.000 Uiso calc C168 H
H119 0.3991 -0.1588 0.0266 0.0814 1.000 Uiso calc C168 H
H120 0.4934 -0.1345 0.0009 0.0814 1.000 Uiso calc C168 H
H121 0.4145 0.0095 0.1605 0.1016 1.000 Uiso calc C172 H
H122 0.4243 0.0819 0.1214 0.1016 1.000 Uiso calc C172 H
H123 0.3334 0.0535 0.1537 0.1016 1.000 Uiso calc C172 H
H124 -0.1813 0.3032 -0.0917 0.0599 1.000 Uiso calc C65 H
H125 -0.2587 0.1382 -0.5430 0.0585 1.000 Uiso calc C70 H
H126 -0.0336 0.4082 0.2310 0.0671 1.000 Uiso calc C165 H
H127 0.4275 -0.0666 0.1098 0.0574 1.000 Uiso calc C170 H

loop_
_atom_type_symbol
_atom_type_scat_dispersion_real
_atom_type_scat_dispersion_imag
_atom_type_scat_source
C 0.002 0.002 International_Tables_Vol_IV_Table_2.3.1
H 0.000 0.000 International_Tables_Vol_IV_Table_2.3.1
Cl 0.132 0.159 International_Tables_Vol_IV_Table_2.3.1
N 0.004 0.003 International_Tables_Vol_IV_Table_2.3.1
Ni 0.285 1.113 International_Tables_Vol_IV_Table_2.3.1
O 0.008 0.006 International_Tables_Vol_IV_Table_2.3.1
Pd -1.177 1.007 International_Tables_Vol_IV_Table_2.3.1

loop_
_geom_angle_atom_site_label_1
_geom_angle_atom_site_label_2
_geom_angle_atom_site_label_3
_geom_angle
N1 NI1 N2 89.8(3)
N1 NI1 N3 178.6(3)
N1 NI1 N4 90.2(3)
N2 NI1 N3 90.7(3)
N2 NI1 N4 179.2(3)
N3 NI1 N4 89.3(3)
O1 PD1 O3 85.9(2)
O1 PD1 O4 177.0(2)
O1 PD1 N5 95.8(3)
O3 PD1 O4 94.1(3)
O3 PD1 N5 177.4(3)
O4 PD1 N5 84.1(3)
O2 PD2 O5 84.8(3)
O2 PD2 O6 178.6(2)
O2 PD2 N6 96.9(3)
O5 PD2 O6 94.8(3)
O5 PD2 N6 177.9(3)
O6 PD2 N6 83.5(3)
PD1 O1 C27 122.6(6)
PD2 O2 C34 123.0(6)
PD1 O3 C64 121.1(7)
PD1 O4 C66 122.0(6)
PD2 O5 C71 122.9(7)
PD2 O6 C69 121.1(7)
NI1 N1 C1 124.7(5)
NI1 N1 C4 128.1(6)
C1 N1 C4 107.0(7)
NI1 N2 C6 128.5(7)
NI1 N2 C9 123.8(5)
C6 N2 C9 107.6(7)
NI1 N3 C11 127.2(5)
NI1 N3 C14 125.7(7)
C11 N3 C14 106.7(7)
NI1 N4 C16 125.1(6)
NI1 N4 C19 128.6(5)
C16 N4 C19 105.8(7)
PD1 N5 C3 122.2(6)
PD2 N6 C7 121.7(7)
N1 C1 C2 111.6(7)
N1 C1 C20 126.7(8)
C2 C1 C20 121.6(9)
C1 C2 C3 107.2(8)
C1 C2 C27 123.7(8)
C3 C2 C27 128.8(8)
N5 C3 C2 124.9(9)
N5 C3 C4 129.9(8)
C2 C3 C4 105.1(7)
N1 C4 C3 108.7(7)
N1 C4 C5 124.1(9)
C3 C4 C5 126.3(7)
C4 C5 C6 121.8(7)
C4 C5 C35 119.3(8)
C6 C5 C35 118.1(8)
N2 C6 C5 124.4(8)
N2 C6 C7 110.0(8)
C5 C6 C7 125.0(7)
N6 C7 C6 131.3(9)
N6 C7 C8 125.0(9)
C6 C7 C8 103.7(7)
C7 C8 C9 107.6(8)
C7 C8 C34 127.9(7)
C9 C8 C34 124.2(8)
N2 C9 C8 110.6(7)
N2 C9 C10 128.3(8)
C8 C9 C10 120.9(9)
C9 C10 C11 118.7(9)
C9 C10 C28 117.6(8)
C11 C10 C28 123.0(8)
N3 C11 C10 123.4(8)
N3 C11 C12 108.6(8)
C10 C11 C12 126.5(9)
C11 C12 C13 107.7(9)
C12 C13 C14 107.4(8)
N3 C14 C13 109.5(8)
N3 C14 C15 123.4(9)
C13 C14 C15 126.6(8)
C14 C15 C16 123.1(7)
C14 C15 C41 117.5(8)
C16 C15 C41 119.4(9)
N4 C16 C15 123.9(8)
N4 C16 C17 109.1(8)
N4 C16 C19 36.4(5)
C15 C16 C17 126.5(8)
C15 C16 C19 159.4(7)
C17 C16 C19 72.8(6)
C16 C17 C18 108.1(8)
C17 C18 C19 107.2(9)
N4 C19 C16 37.9(4)
N4 C19 C18 109.7(7)
N4 C19 C20 123.1(8)
C16 C19 C18 71.9(6)
C16 C19 C20 159.5(7)
C18 C19 C20 126.3(9)
C1 C20 C19 118.6(8)
C1 C20 C21 115.5(8)
C19 C20 C21 125.1(8)
C20 C21 C22 121.4(8)
C20 C21 C26 121.7(7)
C22 C21 C26 116.8(8)
C21 C22 C23 122.4(9)
C22 C23 C24 118.5(8)
C23 C24 C25 120.9(9)
C24 C25 C26 119.9(9)
C21 C26 C25 121.5(8)
C21 C26 C27 120.0(8)
C25 C26 C27 118.5(8)
O1 C27 C2 124.8(7)
O1 C27 C26 119.4(8)
C2 C27 C26 115.8(8)
C10 C28 C29 123.3(8)
C10 C28 C33 120.4(8)
C29 C28 C33 116.0(9)
C28 C29 C30 122.4(9)
C29 C30 C31 119.9(9)
C30 C31 C32 120(1)
C31 C32 C33 120.6(9)
C28 C33 C32 120.3(8)
C28 C33 C34 119.9(9)
C32 C33 C34 119.8(8)
O2 C34 C8 125.4(8)
O2 C34 C33 120.0(9)
C8 C34 C33 114.5(7)
C5 C35 C36 121.6(7)
C5 C35 C40 118.4(7)
C36 C35 C40 120.0(8)
C35 C36 C37 120.9(8)
C36 C37 C38 117.8(7)
C36 C37 C47 121.4(8)
C38 C37 C47 120.8(8)
C37 C38 C39 122.8(8)
C38 C39 C40 119.3(7)
C38 C39 C51 122.9(8)
C40 C39 C51 117.8(7)
C35 C40 C39 119.1(7)
C15 C41 C42 117.4(8)
C15 C41 C46 120.9(8)
C42 C41 C46 121.6(8)
C41 C42 C43 120.5(9)
C42 C43 C44 118.2(9)
C42 C43 C55 122(1)
C44 C43 C55 118.9(8)
C43 C44 C45 123.3(9)
C44 C45 C46 117.9(9)
C44 C45 C59 124.1(9)
C46 C45 C59 117.8(8)
C41 C46 C45 118.5(8)
C37 C47 C48 109.0(8)
C37 C47 C49 110.0(9)
C37 C47 C50 114.7(8)
C48 C47 C49 108.9(9)
C48 C47 C50 107(1)
C49 C47 C50 106.2(9)
C39 C51 C52 109.4(8)
C39 C51 C53 112.8(7)
C39 C51 C54 108.0(8)
C52 C51 C53 106.0(9)
C52 C51 C54 111.8(8)
C53 C51 C54 108.8(9)
C43 C55 C56 112.8(9)
C43 C55 C57 112(1)
C43 C55 C58 109(1)
C56 C55 C57 105(1)
C56 C55 C58 108(1)
C57 C55 C58 107(1)
C45 C59 C60 108(1)
C45 C59 C61 112(1)
C45 C59 C62 109.0(9)
C60 C59 C61 106(1)
C60 C59 C62 111(1)
C61 C59 C62 110(1)
O3 C64 C63 114.8(9)
O3 C64 C65 127(1)
C63 C64 C65 118.1(9)
C64 C65 C66 127.4(9)
O4 C66 C65 125.7(9)
O4 C66 C67 113.1(9)
C65 C66 C67 121.3(9)
O6 C69 C68 111(1)
O6 C69 C70 127.6(9)
C68 C69 C70 120.4(9)
C69 C70 C71 127.5(9)
O5 C71 C70 125(1)
O5 C71 C72 114.4(9)
C70 C71 C72 119.9(9)
N101 NI2 N102 91.2(3)
N101 NI2 N103 175.6(3)
N101 NI2 N104 89.3(3)
N102 NI2 N103 89.0(3)
N102 NI2 N104 178.7(4)
N103 NI2 N104 90.6(3)
O101 PD101 O103 85.0(3)
O101 PD101 O104 180.00
O101 PD101 N105 96.5(3)
O103 PD101 O104 95.1(3)
O103 PD101 N105 177.0(3)
O104 PD101 N105 83.4(3)
O102 PD102 O105 86.2(3)
O102 PD102 O106 175.9(3)
O102 PD102 N106 95.6(3)
O105 PD102 O106 94.3(3)
O105 PD102 N106 177.2(2)
O106 PD102 N106 84.0(3)
PD101 O101 C127 122.8(6)
PD102 O102 C134 123.8(6)
PD101 O103 C164 121.2(6)
PD101 O104 C166 121.5(6)
PD102 O105 C169 122.6(7)
PD102 O106 C171 122.7(7)
NI2 N101 C101 127.2(6)
NI2 N101 C104 126.5(6)
C101 N101 C104 106.3(7)
NI2 N102 C106 127.1(6)
NI2 N102 C109 125.9(6)
C106 N102 C109 106.9(7)
NI2 N103 C111 129.3(5)
NI2 N103 C114 124.9(6)
C111 N103 C114 104.8(7)
NI2 N104 C116 124.8(6)
NI2 N104 C119 128.0(5)
C116 N104 C119 107.1(7)
PD101 N105 C103 121.7(7)
PD102 N106 C107 123.4(7)
N101 C101 C102 111.0(8)
N101 C101 C120 125.5(8)
C102 C101 C120 123.4(8)
C101 C102 C103 108.9(8)
C101 C102 C127 120.9(9)
C103 C102 C127 130.1(9)
N105 C103 C102 125.9(9)
N105 C103 C104 128.7(9)
C102 C103 C104 105.4(8)
N101 C104 C103 107.7(7)
N101 C104 C105 124.4(9)
C103 C104 C105 126.9(8)
C104 C105 C106 121.5(9)
C104 C105 C135 118.8(8)
C106 C105 C135 119.4(7)
N102 C106 C105 125.2(8)
N102 C106 C107 109.5(8)
C105 C106 C107 125.0(8)
N106 C107 C106 131.2(9)
N106 C107 C108 124.5(8)
C106 C107 C108 104.3(7)
C107 C108 C109 108.1(8)
C107 C108 C134 128.1(8)
C109 C108 C134 123.5(9)
N102 C109 C108 111.1(8)
N102 C109 C110 126.0(7)
C108 C109 C110 122.0(8)
C109 C110 C111 119.8(9)
C109 C110 C128 116.0(7)
C111 C110 C128 123.2(8)
N103 C111 C110 122.2(8)
N103 C111 C112 109.0(7)
C110 C111 C112 128.1(8)
C111 C112 C113 109.0(8)
C112 C113 C114 106.7(7)
N103 C114 C113 110.3(8)
N103 C114 C115 122.9(8)
C113 C114 C115 126.0(8)
C114 C115 C116 122.5(7)
C114 C115 C141 118.7(8)
C116 C115 C141 118.7(8)
N104 C116 C115 125.9(8)
N104 C116 C117 109.1(7)
C115 C116 C117 124.8(8)
C116 C117 C118 107.9(8)
C117 C118 C119 106.5(9)
N104 C119 C118 109.0(7)
N104 C119 C120 122.9(8)
C118 C119 C120 126.3(9)
C101 C120 C119 119.2(8)
C101 C120 C121 113.9(8)
C119 C120 C121 126.0(8)
C120 C121 C122 120.4(9)
C120 C121 C126 121.9(9)
C122 C121 C126 117.5(9)
C121 C122 C123 121(1)
C122 C123 C124 119(1)
C123 C124 C125 120(1)
C124 C125 C126 120(1)
C121 C126 C125 119(1)
C121 C126 C127 120.0(9)
C125 C126 C127 120(1)
O101 C127 C102 122.5(9)
O101 C127 C126 119.7(8)
C102 C127 C126 117.6(9)
C110 C128 C129 122.0(8)
C110 C128 C133 121.6(9)
C129 C128 C133 116.4(9)
C128 C129 C130 121.4(8)
C129 C130 C131 121.1(9)
C130 C131 C132 119.3(9)
C131 C132 C133 121.7(8)
C128 C133 C132 120.1(9)
C128 C133 C134 119.5(8)
C132 C133 C134 120.3(8)
O102 C134 C108 124.3(9)
O102 C134 C133 119.9(8)
C108 C134 C133 115.8(7)
C105 C135 C136 118.0(8)
C105 C135 C140 120.8(7)
C136 C135 C140 121.2(8)
C135 C136 C137 119.8(9)
C136 C137 C138 117.7(7)
C136 C137 C147 122.0(9)
C138 C137 C147 120.3(8)
C137 C138 C139 123.5(9)
C138 C139 C140 117.0(9)
C138 C139 C151 123.0(9)
C140 C139 C151 119.9(7)
C135 C140 C139 120.7(7)
C115 C141 C142 119.9(9)
C115 C141 C146 119.1(9)
C142 C141 C146 121.0(8)
C141 C142 C143 117(1)
C142 C143 C144 120(1)
C142 C143 C155 113.7(8)
C144 C143 C155 119.1(7)
C143 C144 C145 120.4(8)
C144 C145 C146 118(1)
C144 C145 C159 124.2(8)
C146 C145 C159 117(1)
C141 C146 C145 119(1)
C137 C147 C148 111.9(9)
C137 C147 C149 109(1)
C137 C147 C150 109.4(9)
C148 C147 C149 115(1)
C148 C147 C150 100(1)
C149 C147 C150 108(1)
C139 C151 C152 112.4(8)
C139 C151 C153 109(1)
C139 C151 C154 110.2(9)
C152 C151 C153 106.1(9)
C152 C151 C154 109(1)
C153 C151 C154 109(1)
C143 C155 C156 116.4(3)
C143 C155 C157 116.7(3)
C143 C155 C158 104.3(3)
C156 C155 C157 98.07
C156 C155 C158 134.60
C157 C155 C158 79.77
C155 C157 C158 54.46
C155 C158 C157 45.77
C145 C159 C160 109(1)
C145 C159 C161 109.9(9)
C145 C159 C162 109.8(9)
C160 C159 C161 108(1)
C160 C159 C162 109(1)
C161 C159 C162 109(1)
O103 C164 C163 113.8(9)
O103 C164 C165 127.8(9)
C163 C164 C165 118(1)
C164 C165 C166 125(1)
O104 C166 C165 128(1)
O104 C166 C167 112.0(9)
C165 C166 C167 119(1)
O105 C169 C168 114(1)
O105 C169 C170 124.6(9)
C168 C169 C170 120.6(9)
C169 C170 C171 128.5(9)
O106 C171 C170 126(1)
O106 C171 C172 113(1)
C170 C171 C172 119.8(9)
CL1 C173 CL2 112(2)
O109 C175 O111 116(1)

loop_
_geom_bond_atom_site_label_1
_geom_bond_atom_site_label_2
_geom_bond_distance
NI1 N1 1.910(7)
NI1 N2 1.893(7)
NI1 N3 1.914(8)
NI1 N4 1.907(7)
PD1 O1 1.994(6)
PD1 O3 2.005(7)
PD1 O4 1.986(6)
PD1 N5 1.965(8)
PD2 O2 1.993(6)
PD2 O5 1.997(7)
PD2 O6 1.987(6)
PD2 N6 1.970(8)
O1 C27 1.29(1)
O2 C34 1.28(1)
O3 C64 1.26(1)
O4 C66 1.29(1)
O5 C71 1.28(1)
O6 C69 1.30(1)
N1 C1 1.38(1)
N1 C4 1.37(1)
N2 C6 1.37(1)
N2 C9 1.40(1)
N3 C11 1.38(1)
N3 C14 1.37(1)
N4 C16 1.40(1)
N4 C19 1.36(1)
N5 C3 1.31(1)
N6 C7 1.31(1)
C1 C2 1.40(1)
C1 C20 1.40(1)
C2 C3 1.40(1)
C2 C27 1.39(1)
C3 C4 1.49(1)
C4 C5 1.39(1)
C5 C6 1.39(1)
C5 C35 1.53(1)
C6 C7 1.50(1)
C7 C8 1.45(1)
C8 C9 1.41(1)
C8 C34 1.39(1)
C9 C10 1.36(1)
C10 C11 1.42(1)
C10 C28 1.43(1)
C11 C12 1.43(1)
C12 C13 1.35(1)
C13 C14 1.43(1)
C14 C15 1.40(1)
C15 C16 1.35(1)
C15 C41 1.51(1)
C16 C17 1.40(1)
C16 C19 2.20(1)
C17 C18 1.34(1)
C18 C19 1.43(1)
C19 C20 1.43(1)
C20 C21 1.47(1)
C21 C22 1.42(1)
C21 C26 1.39(1)
C22 C23 1.39(1)
C23 C24 1.38(1)
C24 C25 1.38(1)
C25 C26 1.40(1)
C26 C27 1.48(1)
C28 C29 1.40(1)
C28 C33 1.44(1)
C29 C30 1.40(2)
C30 C31 1.38(1)
C31 C32 1.37(1)
C32 C33 1.41(1)
C33 C34 1.47(1)
C35 C36 1.39(1)
C35 C40 1.43(1)
C36 C37 1.39(1)
C37 C38 1.40(1)
C37 C47 1.50(1)
C38 C39 1.39(1)
C39 C40 1.38(1)
C39 C51 1.53(1)
C41 C42 1.40(1)
C41 C46 1.35(1)
C42 C43 1.39(1)
C43 C44 1.39(2)
C43 C55 1.52(1)
C44 C45 1.36(1)
C45 C46 1.48(1)
C45 C59 1.56(2)
C47 C48 1.52(2)
C47 C49 1.55(2)
C47 C50 1.51(1)
C51 C52 1.53(2)
C51 C53 1.54(1)
C51 C54 1.53(2)
C55 C56 1.53(2)
C55 C57 1.48(2)
C55 C58 1.52(2)
C59 C60 1.48(2)
C59 C61 1.49(2)
C59 C62 1.56(2)
C63 C64 1.52(2)
C64 C65 1.39(1)
C65 C66 1.37(2)
C66 C67 1.48(2)
C68 C69 1.49(2)
C69 C70 1.37(2)
C70 C71 1.38(2)
C71 C72 1.51(2)
NI2 N101 1.887(8)
NI2 N102 1.891(7)
NI2 N103 1.909(7)
NI2 N104 1.920(7)
PD101 O101 2.011(7)
PD101 O103 2.002(7)
PD101 O104 1.986(7)
PD101 N105 1.972(8)
PD102 O102 2.009(6)
PD102 O105 2.021(6)
PD102 O106 1.981(7)
PD102 N106 1.936(7)
O101 C127 1.32(1)
O102 C134 1.29(1)
O103 C164 1.28(1)
O104 C166 1.28(1)
O105 C169 1.28(1)
O106 C171 1.27(1)
N101 C101 1.39(1)
N101 C104 1.42(1)
N102 C106 1.40(1)
N102 C109 1.39(1)
N103 C111 1.38(1)
N103 C114 1.41(1)
N104 C116 1.39(1)
N104 C119 1.40(1)
N105 C103 1.30(1)
N106 C107 1.33(1)
C101 C102 1.39(1)
C101 C120 1.41(1)
C102 C103 1.39(1)
C102 C127 1.41(1)
C103 C104 1.48(1)
C104 C105 1.38(1)
C105 C106 1.39(1)
C105 C135 1.50(1)
C106 C107 1.49(1)
C107 C108 1.43(1)
C108 C109 1.42(1)
C108 C134 1.39(1)
C109 C110 1.37(1)
C110 C111 1.40(1)
C110 C128 1.44(1)
C111 C112 1.42(1)
C112 C113 1.34(1)
C113 C114 1.41(1)
C114 C115 1.40(1)
C115 C116 1.37(1)
C115 C141 1.51(1)
C116 C117 1.42(1)
C117 C118 1.39(1)
C118 C119 1.43(1)
C119 C120 1.40(1)
C120 C121 1.46(1)
C121 C122 1.42(1)
C121 C126 1.41(1)
C122 C123 1.35(1)
C123 C124 1.38(2)
C124 C125 1.36(2)
C125 C126 1.41(1)
C126 C127 1.43(1)
C128 C129 1.42(1)
C128 C133 1.44(1)
C129 C130 1.39(1)
C130 C131 1.39(1)
C131 C132 1.36(2)
C132 C133 1.41(1)
C133 C134 1.45(1)
C135 C136 1.40(1)
C135 C140 1.37(1)
C136 C137 1.38(1)
C137 C138 1.41(1)
C137 C147 1.51(1)
C138 C139 1.37(1)
C139 C140 1.40(1)
C139 C151 1.53(1)
C141 C142 1.39(2)
C141 C146 1.37(2)
C142 C143 1.38(1)
C143 C144 1.40(2)
C143 C155 1.626(9)
C144 C145 1.35(2)
C145 C146 1.43(1)
C145 C159 1.55(2)
C147 C148 1.48(2)
C147 C149 1.47(2)
C147 C150 1.53(2)
C151 C152 1.54(2)
C151 C153 1.49(2)
C151 C154 1.50(2)
C155 C156 1.4674
C155 C157 1.4485
C155 C158 1.6448
C157 C158 1.9891
C159 C160 1.53(2)
C159 C161 1.55(2)
C159 C162 1.48(2)
C163 C164 1.51(2)
C164 C165 1.39(1)
C165 C166 1.37(1)
C166 C167 1.51(2)
C168 C169 1.46(2)
C169 C170 1.40(2)
C170 C171 1.36(2)
C171 C172 1.50(2)
C173 CL1 1.54(4)
C173 CL2 1.80(4)
C174 O108 1.47(2)
C175 O109 1.44(3)
C175 O111 2.11(4)
C176 O110 1.67(4)
C177 O112 1.56(5)
C178 O113 1.46(5)
